data_7028736
loop_
_publ_author_name
'Vega-Castillo, Jes\'us E'
'Ravella, Uday K.'
'Corbel, Gwena\"el'
'Lacorre, Philippe'
'Caneiro, Alberto'

_publ_section_title
;
 Thermodynamic stability of La2Mo2-yWyO9, La2Mo2-yWyO8.96+0.02y and
 La7Mo7(2-y)/2W7y/2O30 (y = 0, 0.5 and 1.0).
;
_journal_issue 6
_journal_name_full 'Dalton transactions (Cambridge, England : 2003)'
_journal_page_first 2661
_journal_page_last 2669
_journal_paper_doi 10.1039/c3dt52174e
_journal_volume 43
_journal_year 2014
_chemical_formula_sum 'La7 Mo3.5 O30 W3.5'
_chemical_formula_weight 2431.6
_space_group_IT_number 148
_symmetry_cell_setting trigonal
_symmetry_Int_Tables_number 148
_symmetry_space_group_name_Hall '-R 3'
_symmetry_space_group_name_H-M 'R -3 :H'
_cell_angle_alpha 90.00000
_cell_angle_beta 90.00000
_cell_angle_gamma 120.00000
_cell_formula_units_Z 3
_cell_length_a 17.03282(3)
_cell_length_b 17.03282(3)
_cell_length_c 6.87946(2)
_cell_measurement_temperature 298
_cell_volume 1728.455(7)
_computing_structure_refinement FULLPROF
_diffrn_ambient_temperature 298
_diffrn_measurement_device_type PANalytical
_diffrn_radiation_probe x-ray
_diffrn_radiation_type 'Cu K\a'
_diffrn_radiation_wavelength 1.540560
_diffrn_source 'X-ray tube'
_exptl_crystal_colour Black
_exptl_crystal_density_diffrn 7.008
_pd_instr_location ' ?'
_pd_meas_2theta_range_inc 0.008356
_pd_meas_2theta_range_max 129.99271
_pd_meas_2theta_range_min 9.00618
_pd_meas_number_of_points 14480
_pd_proc_2theta_range_inc 0.008356
_pd_proc_2theta_range_max 129.9133
_pd_proc_2theta_range_min 8.9267
_pd_proc_ls_pref_orient_corr ' ?'
_pd_proc_ls_prof_R_factor 5.9661
_pd_proc_ls_prof_wR_expected 4.0933
_pd_proc_ls_prof_wR_factor 8.0291
_pd_proc_wavelength 1.540560
_pd_spec_mounting ' ?'
_refine_ls_number_parameters 29
_refine_ls_number_reflns 1346
_refine_ls_number_restraints 0
_refine_ls_R_I_factor 6.7162
_cod_data_source_file c3dt52174e.txt
_cod_data_source_block La7Mo3.5W3.5O30
_cod_original_sg_symbol_H-M 'R -3'
_cod_original_formula_sum 'La7 Mo3.5 W3.5 O30'
_cod_database_code 7028736
_pd_proc_ls_prof_cr_factor 19.4041
_pd_proc_ls_prof_cwr_factor 17.8111
_pd_proc_ls_prof_cwr_expected 9.0802
_pd_proc_ls_prof_chi2 3.8476
_pd_proc_ls_prof_echi2 4.0459

loop_
_symmetry_equiv_pos_as_xyz
x,y,z
-y,x-y,z
-x+y,-x,z
-x,-y,-z
y,-x+y,-z
x-y,x,-z
x+2/3,y+1/3,z+1/3
-y+2/3,x-y+1/3,z+1/3
-x+y+2/3,-x+1/3,z+1/3
-x+2/3,-y+1/3,-z+1/3
y+2/3,-x+y+1/3,-z+1/3
x-y+2/3,x+1/3,-z+1/3
x+1/3,y+2/3,z+2/3
-y+1/3,x-y+2/3,z+2/3
-x+y+1/3,-x+2/3,z+2/3
-x+1/3,-y+2/3,-z+2/3
y+1/3,-x+y+2/3,-z+2/3
x-y+1/3,x+2/3,-z+2/3

loop_
_atom_site_label
_atom_site_fract_x
_atom_site_fract_y
_atom_site_fract_z
_atom_site_U_iso_or_equiv
_atom_site_occupancy
_atom_site_adp_type
_atom_site_type_symbol
La1 0.00000 0.00000 0.00000 0.0069(13) 1.00000 Uiso La
Mo1 0.00000 0.00000 0.50000 0.0057(13) 0.49997 Uiso Mo
W1 0.00000 0.00000 0.50000 0.0057(13) 0.49997 Uiso W
La2 0.77586(11) -0.01890(15) 0.3376(5) 0.0162(5) 0.99998 Uiso La
Mo2 0.19956(10) 0.01527(11) 0.1652(4) 0.0117(4) 0.49999 Uiso Mo
W2 0.19956(10) 0.01527(11) 0.1652(4) 0.0117(4) 0.49999 Uiso W
O1 0.2510(8) 0.0996(11) 0.358(2) 0.0022(15) 0.99998 Uiso O
O2 0.2924(10) 0.0382(11) -0.011(2) 0.0022(15) 0.99998 Uiso O
O3 0.1772(8) 0.1211(8) 0.045(2) 0.0022(15) 0.99998 Uiso O
O4 0.1995(10) -0.0783(11) 0.3282(18) 0.0022(15) 0.99998 Uiso O
O5 0.0340(9) 0.1051(8) 0.321(2) 0.0022(15) 0.99998 Uiso O

loop_
_atom_type_symbol
_atom_type_scat_Cromer_Mann_a1
_atom_type_scat_Cromer_Mann_b1
_atom_type_scat_Cromer_Mann_a2
_atom_type_scat_Cromer_Mann_b2
_atom_type_scat_Cromer_Mann_a3
_atom_type_scat_Cromer_Mann_b3
_atom_type_scat_Cromer_Mann_a4
_atom_type_scat_Cromer_Mann_b4
_atom_type_scat_Cromer_Mann_c
_atom_type_scat_dispersion_real
_atom_type_scat_dispersion_imag
_atom_type_scat_source
la 20.57800 2.94817 19.59900 0.24448 11.37270 18.77260 3.28719 133.12399 2.14678 -1.71600 9.03600 International_Tables_for_Crystallography_Vol.C(1991)_Tables_6.1.1.4_and_6.1.1.5
mo 3.70250 0.27720 17.23560 1.09580 12.88760 11.00400 3.74290 61.65840 4.38750 -0.19100 2.73500 International_Tables_for_Crystallography_Vol.C(1991)_Tables_6.1.1.4_and_6.1.1.5
w 29.08180 1.72029 15.43000 9.22590 14.43270 0.32170 5.11982 57.05600 9.88750 -6.04800 5.57700 International_Tables_for_Crystallography_Vol.C(1991)_Tables_6.1.1.4_and_6.1.1.5
o 3.04850 13.27710 2.28680 5.70110 1.54630 0.32390 0.86700 32.90890 0.25080 0.04700 0.03200 International_Tables_for_Crystallography_Vol.C(1991)_Tables_6.1.1.4_and_6.1.1.5

loop_
_geom_angle_atom_site_label_1
_geom_angle_atom_site_label_2
_geom_angle_atom_site_label_3
_geom_angle
_geom_angle_publ_flag
La1 O3 O3 61.3 n

loop_
_geom_bond_atom_site_label_1
_geom_bond_atom_site_label_2
_geom_bond_distance
_geom_bond_publ_flag
La1 O3 2.6897 n

loop_
_geom_contact_publ_flag
n
